data_2103616
loop_
_publ_author_name
'Etschmann, Barbara'
'Streltsov, Victor'
'Ishizawa, Nobuo'
'Maslen, E. N.'

_publ_section_title
;
 Synchrotron X-ray study of Er~3~Al~5~O~12~ and Yb~3~Al~5~O~12~ garnets
;
_journal_issue 2
_journal_name_full 'Acta Crystallographica Section B'
_journal_page_first 136
_journal_page_last 141
_journal_paper_doi 10.1107/S0108768100019923
_journal_volume 57
_journal_year 2001
_chemical_formula_moiety 'Al5 Er3 O12'
_chemical_formula_sum 'Al5 Er3 O12'
_chemical_formula_weight 828.68
_space_group_IT_number 230
_symmetry_cell_setting cubic
_symmetry_space_group_name_Hall '-I 4bd 2c 3'
_symmetry_space_group_name_H-M 'I a -3 d'
_cell_angle_alpha 90.000
_cell_angle_beta 90.000
_cell_angle_gamma 90.000
_cell_formula_units_Z 8
_cell_length_a 11.9928(2)
_cell_length_b 11.9928(2)
_cell_length_c 11.9928(2)
_cell_measurement_reflns_used 14
_cell_measurement_temperature 293
_cell_measurement_theta_max 81.060
_cell_measurement_theta_min 77.420
_cell_volume 1724.89(5)
_computing_data_reduction 'xtal DIFDAT ADDREF SORTRF ABSORB'
_computing_molecular_graphics xtal
_computing_publication_material 'xtal BONDLA CIFIO'
_computing_structure_refinement 'xtal CRYLSQ'
_computing_structure_solution xtal
_diffrn_ambient_temperature 293
_diffrn_measurement_device_type BL14A_diffractometer
_diffrn_measurement_method \w/2\q
_diffrn_radiation_monochromator Si(111)
_diffrn_radiation_source synchrotron
_diffrn_radiation_type synchrotron
_diffrn_radiation_wavelength .7500(2)
_diffrn_reflns_av_R_equivalents .09
_diffrn_reflns_av_sigmaI/netI .026
_diffrn_reflns_limit_h_max 26
_diffrn_reflns_limit_h_min -26
_diffrn_reflns_limit_k_max 26
_diffrn_reflns_limit_k_min -26
_diffrn_reflns_limit_l_max 26
_diffrn_reflns_limit_l_min -26
_diffrn_reflns_number 38377
_diffrn_reflns_theta_max 57.41
_diffrn_reflns_theta_min 4.39
_diffrn_standards_decay_% 1
_diffrn_standards_interval_count 94
_diffrn_standards_number 6
_exptl_absorpt_coefficient_mu 32.72
_exptl_absorpt_correction_T_max .66
_exptl_absorpt_correction_T_min .41
_exptl_absorpt_correction_type 'analytical (Alcock, 1974)'
_exptl_absorpt_process_details 'Alcock (1974)'
_exptl_crystal_colour light_red
_exptl_crystal_density_diffrn 6.382
_exptl_crystal_description 'rectangular plate'
_exptl_crystal_F_000 2920
_exptl_crystal_size_max .021
_exptl_crystal_size_mid .020
_exptl_crystal_size_min .013
_refine_diff_density_max 2.1
_refine_diff_density_min -4.8
_refine_ls_extinction_coef 0.35(7)x10^4^
_refine_ls_extinction_method Zachariasen
_refine_ls_goodness_of_fit_all 3.097
_refine_ls_goodness_of_fit_ref 3.097
_refine_ls_matrix_type full
_refine_ls_number_constraints 0
_refine_ls_number_parameters 16
_refine_ls_number_reflns 866
_refine_ls_number_restraints 0
_refine_ls_R_factor_all .022
_refine_ls_R_factor_gt .022
_refine_ls_shift/su_max .001
_refine_ls_shift/su_mean 0
_refine_ls_structure_factor_coef F
_refine_ls_weighting_scheme sigma
_refine_ls_wR_factor_all .028
_refine_ls_wR_factor_ref .028
_reflns_number_gt 866
_reflns_number_total 866
_reflns_threshold_expression F>3\s(F)
_cod_data_source_file os0064.cif
_cod_data_source_block Er3Al5O12
_cod_original_cell_volume 1724.89(9)
_cod_original_sg_symbol_Hall '-I 4bd 2ab 3'
_cod_database_code 2103616
_cod_database_fobs_code 2103616

loop_
_symmetry_equiv_pos_as_xyz
+x,+y,+z
+x,-y,1/2-z
1/2-x,-y,1/2+z
1/2-x,+y,-z
1/4-y,3/4+x,1/4+z
1/4+y,3/4+x,3/4-z
1/4+y,1/4-x,3/4+z
1/4-y,1/4-x,1/4-z
+y,+z,+x
1/2-y,-z,1/2+x
+y,-z,1/2-x
1/2-y,+z,-x
1/4-z,3/4+y,1/4+x
1/4-z,1/4-y,1/4-x
1/4+z,1/4-y,3/4+x
1/4+z,3/4+y,3/4-x
+z,+x,+y
-z,1/2+x,1/2-y
-z,1/2-x,+y
+z,-x,1/2-y
1/4-x,1/4-z,1/4-y
1/4-x,3/4+z,1/4+y
3/4+x,3/4-z,1/4+y
1/4+x,3/4+z,3/4-y
-x,-y,-z
-x,+y,1/2+z
1/2+x,+y,1/2-z
1/2+x,-y,+z
3/4+y,1/4-x,3/4-z
3/4-y,1/4-x,1/4+z
3/4-y,3/4+x,1/4-z
3/4+y,3/4+x,3/4+z
-y,-z,-x
1/2+y,+z,1/2-x
-y,+z,1/2+x
1/2+y,-z,+x
3/4+z,1/4-y,3/4-x
3/4+z,3/4+y,3/4+x
3/4-z,3/4+y,1/4-x
3/4-z,1/4-y,1/4+x
-z,-x,-y
+z,1/2-x,1/2+y
+z,1/2+x,-y
-z,+x,1/2+y
3/4+x,3/4+z,3/4+y
3/4+x,1/4-z,3/4-y
1/4-x,1/4+z,3/4-y
3/4-x,1/4-z,1/4+y
1/2+x,1/2+y,1/2+z
1/2+x,1/2-y,-z
-x,1/2-y,+z
-x,1/2+y,1/2-z
3/4-y,1/4+x,3/4+z
3/4+y,1/4+x,1/4-z
3/4+y,3/4-x,1/4+z
3/4-y,3/4-x,3/4-z
1/2+y,1/2+z,1/2+x
-y,1/2-z,+x
1/2+y,1/2-z,-x
-y,1/2+z,1/2-x
3/4-z,1/4+y,3/4+x
3/4-z,3/4-y,3/4-x
3/4+z,3/4-y,1/4+x
3/4+z,1/4+y,1/4-x
1/2+z,1/2+x,1/2+y
1/2-z,+x,-y
1/2-z,-x,1/2+y
1/2+z,1/2-x,-y
3/4-x,3/4-z,3/4-y
3/4-x,1/4+z,3/4+y
1/4+x,1/4-z,3/4+y
3/4+x,1/4+z,1/4-y
1/2-x,1/2-y,1/2-z
1/2-x,1/2+y,+z
+x,1/2+y,-z
+x,1/2-y,1/2+z
1/4+y,3/4-x,1/4-z
1/4-y,3/4-x,3/4+z
1/4-y,1/4+x,3/4-z
1/4+y,1/4+x,1/4+z
1/2-y,1/2-z,1/2-x
+y,1/2+z,-x
1/2-y,1/2+z,+x
+y,1/2-z,1/2+x
1/4+z,3/4-y,1/4-x
1/4+z,1/4+y,1/4+x
1/4-z,1/4+y,3/4-x
1/4-z,3/4-y,3/4+x
1/2-z,1/2-x,1/2-y
1/2+z,-x,+y
1/2+z,+x,1/2-y
1/2-z,1/2+x,+y
1/4+x,1/4+z,1/4+y
1/4+x,3/4-z,1/4-y
3/4-x,3/4+z,1/4-y
1/4-x,3/4-z,3/4+y

loop_
_atom_site_label
_atom_site_fract_x
_atom_site_fract_y
_atom_site_fract_z
_atom_site_U_iso_or_equiv
_atom_site_adp_type
_atom_site_occupancy
Er .12500 .00000 .25000 .00322(3) Uani 1.00000
Al(1) .00000 .00000 .00000 .00272(18) Uani 1.00000
Al(2) .37500 .00000 .25000 .0032(2) Uani 1.00000
O -.03039(6) .05124(7) .14915(6) .00309(19) Uani 1.00000

loop_
_atom_site_aniso_label
_atom_site_aniso_U_11
_atom_site_aniso_U_22
_atom_site_aniso_U_33
_atom_site_aniso_U_12
_atom_site_aniso_U_13
_atom_site_aniso_U_23
Er .00218(3) .00374(2) .00374(2) .00000 .00000 .000811(17)
Al(1) .00272(18) .00272(18) .00272(18) -.00003(10) -.00003(10) -.00003(10)
Al(2) .0016(3) .0040(2) .0040(2) .00000 .00000 .00000
O .00272(18) .0040(2) .00253(19) .00004(14) .00036(14) .00025(14)

loop_
_atom_type_symbol
_atom_type_scat_dispersion_real
_atom_type_scat_dispersion_imag
_atom_type_scat_source
Er -.28772 5.437 'Int. Tables Vol IV Tables 2.2B and 2.3.1'
Al .043396 .057983 'Int. Tables Vol IV Tables 2.2B and 2.3.1'
O .01178 .007019 'Int. Tables Vol IV Tables 2.2B and 2.3.1'

loop_
_geom_angle_atom_site_label_1
_geom_angle_atom_site_label_2
_geom_angle_atom_site_label_3
_geom_angle_site_symmetry_1
_geom_angle_site_symmetry_3
_geom_angle
_geom_angle_publ_flag
O Er O '22 545' '13 545' 67.76(3) yes
O Er O '22 545' 21 72.11(3) yes
O Er O '22 545' 20 73.78(3) yes
O Er O '22 545' 17 94.96(3) yes
O Er O '22 545' 2 111.95(3) yes
O Er O '22 545' 14 124.85(2) yes
O Er O '22 545' . 158.97(3) yes
O Er Al(2) '22 545' . 36.054(18) yes
O Er Al(2) '22 545' 21 143.946(19) yes
O Er Al(1) '22 545' '5 545' 33.812(18) ?
O Er Al(1) '22 545' 8 96.186(18) ?
O Er Al(1) '22 545' 2 97.07(2) ?
O Er Al(1) '22 545' . 126.87(2) ?
O Al(1) O 41 33 86.55(3) ?
O Al(1) O 41 25 86.55(3) yes
O Al(1) O 41 9 93.45(3) yes
O Al(1) O 41 . 93.45(3) ?
O Al(1) O 41 17 180.0000 ?
O Al(2) O '22 545' 21 100.18(3) yes
O Al(2) O '22 545' 27 114.30(4) yes
O Al(2) O '22 545' 28 114.30(4) ?
O Al(2) Er '22 545' . 50.09(2) yes
O Al(2) Er '22 545' 27 129.91(2) yes
O Al(2) Er '22 545' 36 81.11(2) ?
O Al(2) Er '22 545' 34 132.72(3) ?
O Al(2) Er '22 545' '7 554' 107.52(3) ?
O Al(2) Er '22 545' '5 545' 34.43(3) ?
Al(2) O Al(1) 21 . 130.21(4) yes
Al(2) O Er 21 . 93.85(3) yes
Al(2) O Er 21 9 121.25(4) yes
Al(1) O Er . . 104.43(3) yes
Al(1) O Er . 9 100.02(3) yes
Er O Er . 9 101.71(3) yes

loop_
_geom_bond_atom_site_label_1
_geom_bond_atom_site_label_2
_geom_bond_site_symmetry_2
_geom_bond_distance
_geom_bond_publ_flag
Er O '22 545' 2.3051(7) ?
Er O 21 2.3051(7) ?
Er O 2 2.3051(7) yes
Er O . 2.3051(7) ?
Er O '13 545' 2.4287(8) ?
Er O 20 2.4287(8) ?
Er O 17 2.4287(8) ?
Er O 14 2.4287(8) yes
Er Al(2) 21 2.99820(5) ?
Er Al(2) . 2.99820(5) yes
Er Al(1) 8 3.35209(5) ?
Er Al(1) '5 545' 3.35209(5) ?
Er Al(1) 2 3.35209(5) ?
Er Al(1) . 3.35209(5) yes
Er Er 11 3.67200(10) yes
Er Er 9 3.67200(10) ?
Er Er '7 554' 3.67200(10) ?
Er Er '5 545' 3.67200(10) ?
Er Al(2) 9 3.67200(10) ?
Er Al(2) 11 3.67200(10) ?
Er Al(2) '7 554' 3.67200(10) ?
Er Al(2) '5 545' 3.67200(10) ?
Al(1) O 41 1.9261(7) ?
Al(1) O 33 1.9261(7) ?
Al(1) O 25 1.9261(7) yes
Al(1) O 17 1.9261(7) ?
Al(1) O 9 1.9261(7) ?
Al(1) O . 1.9261(7) ?
Al(2) O '22 545' 1.7686(7) ?
Al(2) O 27 1.7686(7) ?
Al(2) O 21 1.7686(7) ?
Al(2) O 28 1.7686(7) yes
